data_8106413
loop_
_publ_author_name
'K\"oysal, Yavuz'
'B\"ulb\"ul, Hakan'
'Kantar, Esen Nur'
'Co\,skun, Emine'
'\,Sahin, Song\"ul'
'Dege, Necmi'

_publ_section_title
;
 Crystal structure of (E)-4-nitro-2-((2-phenoxyphenylimino)methyl)phenol,
 C19H14N2O4
;
_journal_issue 1
_journal_name_full 'Zeitschrift f\"ur Kristallographie - New Crystal Structures'
_journal_page_first 9
_journal_page_last 10
_journal_paper_doi 10.1515/ncrs-2016-0102
_journal_volume 232
_journal_year 2017
_chemical_formula_moiety 'C19 H14 N2 O4'
_chemical_formula_sum 'C19 H14 N2 O4'
_chemical_formula_weight 334.32
_space_group_IT_number 14
_space_group_name_Hall '-P 2ybc'
_space_group_name_H-M_alt 'P 1 21/c 1'
_symmetry_cell_setting monoclinic
_symmetry_space_group_name_Hall '-P 2ybc'
_symmetry_space_group_name_H-M 'P 1 21/c 1'
_atom_sites_solution_hydrogens geom
_atom_sites_solution_primary direct
_atom_sites_solution_secondary difmap
_cell_angle_alpha 90.00
_cell_angle_beta 94.403(8)
_cell_angle_gamma 90.00
_cell_formula_units_Z 4
_cell_length_a 11.8219(12)
_cell_length_b 6.1210(4)
_cell_length_c 22.356(2)
_cell_measurement_reflns_used 8181
_cell_measurement_temperature 293(2)
_cell_measurement_theta_max 27.25
_cell_measurement_theta_min 1.73
_cell_volume 1612.9(2)
_computing_cell_refinement X-AREA
_computing_data_collection 'X-AREA [8]'
_computing_data_reduction 'X-RED32 [8]'
_computing_molecular_graphics 'ORTEP-3 for Windows [10]'
_computing_publication_material 'WinGX [11]'
_computing_structure_refinement 'SHELXL-97 [9]'
_computing_structure_solution 'SHELXS97 [9]'
_diffrn_ambient_temperature 293(2)
_diffrn_detector_area_resol_mean 6.67
_diffrn_measured_fraction_theta_full 1.000
_diffrn_measured_fraction_theta_max 1.000
_diffrn_measurement_device_type 'STOE IPDS 2'
_diffrn_measurement_method 'w scan'
_diffrn_radiation_monochromator graphite
_diffrn_radiation_source 'fine-focus sealed tube'
_diffrn_radiation_type MoK\a
_diffrn_radiation_wavelength 0.71073
_diffrn_reflns_av_R_equivalents 0.0953
_diffrn_reflns_av_sigmaI/netI 0.1072
_diffrn_reflns_limit_h_max 14
_diffrn_reflns_limit_h_min -14
_diffrn_reflns_limit_k_max 7
_diffrn_reflns_limit_k_min -7
_diffrn_reflns_limit_l_max 25
_diffrn_reflns_limit_l_min -28
_diffrn_reflns_number 11984
_diffrn_reflns_theta_full 26.50
_diffrn_reflns_theta_max 26.50
_diffrn_reflns_theta_min 1.73
_diffrn_standards_decay_% 'not measured'
_exptl_absorpt_coefficient_mu 0.098
_exptl_absorpt_correction_T_max 0.9944
_exptl_absorpt_correction_T_min 0.9766
_exptl_absorpt_correction_type integration
_exptl_absorpt_process_details 'STOE X-RED [8]'
_exptl_crystal_colour yellow
_exptl_crystal_density_diffrn 1.377
_exptl_crystal_density_method 'not measured'
_exptl_crystal_description prism
_exptl_crystal_F_000 696
_exptl_crystal_size_max 0.750
_exptl_crystal_size_mid 0.313
_exptl_crystal_size_min 0.040
_refine_diff_density_max 0.124
_refine_diff_density_min -0.121
_refine_diff_density_rms 0.031
_refine_ls_extinction_method none
_refine_ls_goodness_of_fit_ref 0.857
_refine_ls_hydrogen_treatment mixed
_refine_ls_matrix_type full
_refine_ls_number_parameters 230
_refine_ls_number_reflns 3354
_refine_ls_number_restraints 1
_refine_ls_restrained_S_all 0.858
_refine_ls_R_factor_all 0.1662
_refine_ls_R_factor_gt 0.0545
_refine_ls_shift/su_max 0.000
_refine_ls_shift/su_mean 0.000
_refine_ls_structure_factor_coef Fsqd
_refine_ls_weighting_details 'calc w=1/[\s^2^(Fo^2^)+(0.0240P)^2^+0.0000P] where P=(Fo^2^+2Fc^2^)/3'
_refine_ls_weighting_scheme calc
_refine_ls_wR_factor_gt 0.0717
_refine_ls_wR_factor_ref 0.0938
_reflns_number_gt 1390
_reflns_number_total 3354
_reflns_threshold_expression >2sigma(I)
_cod_data_source_file suppl_ncrs-2016-0102_suppl.cif
_cod_data_source_block yua61(NECMI59)
_cod_original_cell_volume 1612.9(3)
_cod_original_sg_symbol_H-M P21/c
_cod_database_code 8106413

loop_
_symmetry_equiv_pos_as_xyz
'x, y, z'
'-x, y+1/2, -z+1/2'
'-x, -y, -z'
'x, -y-1/2, z-1/2'

loop_
_atom_site_label
_atom_site_type_symbol
_atom_site_fract_x
_atom_site_fract_y
_atom_site_fract_z
_atom_site_U_iso_or_equiv
_atom_site_adp_type
_atom_site_occupancy
_atom_site_symmetry_multiplicity
_atom_site_calc_flag
_atom_site_refinement_flags
_atom_site_disorder_assembly
_atom_site_disorder_group
C1 C 0.8047(2) -0.0491(5) 0.73546(13) 0.0532(8) Uani 1 1 d . . .
C2 C 0.8420(2) -0.2497(6) 0.71789(13) 0.0621(9) Uani 1 1 d . . .
H2 H 0.8287 -0.2952 0.6783 0.075 Uiso 1 1 calc R . .
C3 C 0.8991(3) -0.3819(5) 0.75936(15) 0.0661(9) Uani 1 1 d . . .
H3 H 0.9238 -0.5189 0.7480 0.079 Uiso 1 1 calc R . .
C4 C 0.9201(2) -0.3144(6) 0.81707(14) 0.0675(10) Uani 1 1 d . . .
H4 H 0.9605 -0.4038 0.8447 0.081 Uiso 1 1 calc R . .
C5 C 0.8818(3) -0.1150(6) 0.83447(13) 0.0693(10) Uani 1 1 d . . .
H5 H 0.8951 -0.0702 0.8741 0.083 Uiso 1 1 calc R . .
C6 C 0.8238(2) 0.0188(5) 0.79365(13) 0.0618(9) Uani 1 1 d . . .
H6 H 0.7977 0.1543 0.8054 0.074 Uiso 1 1 calc R . .
C7 C 0.6372(2) 0.0844(5) 0.68109(12) 0.0506(8) Uani 1 1 d . . .
C8 C 0.5681(3) -0.0624(5) 0.70749(12) 0.0592(8) Uani 1 1 d . . .
H8 H 0.5991 -0.1650 0.7347 0.071 Uiso 1 1 calc R . .
C9 C 0.4523(3) -0.0558(5) 0.69308(12) 0.0617(9) Uani 1 1 d . . .
H9 H 0.4053 -0.1556 0.7105 0.074 Uiso 1 1 calc R . .
C10 C 0.4060(2) 0.0961(5) 0.65344(13) 0.0597(8) Uani 1 1 d . . .
H10 H 0.3280 0.1008 0.6444 0.072 Uiso 1 1 calc R . .
C11 C 0.4754(2) 0.2421(5) 0.62691(12) 0.0533(8) Uani 1 1 d . . .
H11 H 0.4439 0.3434 0.5995 0.064 Uiso 1 1 calc R . .
C12 C 0.5913(2) 0.2395(5) 0.64058(10) 0.0432(7) Uani 1 1 d . . .
C13 C 0.6365(2) 0.5610(5) 0.58892(11) 0.0496(8) Uani 1 1 d . . .
H13 H 0.5640 0.6133 0.5940 0.060 Uiso 1 1 calc R . .
C14 C 0.7114(2) 0.6874(5) 0.55480(11) 0.0443(7) Uani 1 1 d . . .
C15 C 0.8222(2) 0.6147(5) 0.54657(12) 0.0512(7) Uani 1 1 d . . .
C16 C 0.8903(3) 0.7376(6) 0.51046(14) 0.0660(9) Uani 1 1 d . . .
H16 H 0.9633 0.6905 0.5044 0.079 Uiso 1 1 calc R . .
C17 C 0.8499(3) 0.9259(5) 0.48426(13) 0.0633(9) Uani 1 1 d . . .
H17 H 0.8955 1.0066 0.4604 0.076 Uiso 1 1 calc R . .
C18 C 0.7414(3) 0.9977(5) 0.49297(12) 0.0494(8) Uani 1 1 d . . .
C19 C 0.6724(2) 0.8813(5) 0.52782(11) 0.0496(7) Uani 1 1 d . . .
H19 H 0.5998 0.9315 0.5335 0.060 Uiso 1 1 calc R . .
N1 N 0.66793(18) 0.3767(4) 0.61257(9) 0.0478(6) Uani 1 1 d . . .
N2 N 0.6998(3) 1.1973(4) 0.46373(11) 0.0639(8) Uani 1 1 d . . .
O1 O 0.86261(19) 0.4311(4) 0.57101(10) 0.0669(6) Uani 1 1 d D . .
O2 O 0.75297(17) 0.0946(4) 0.69292(9) 0.0776(7) Uani 1 1 d . . .
O3 O 0.7617(2) 1.2950(4) 0.43087(10) 0.0942(8) Uani 1 1 d . . .
O4 O 0.6041(2) 1.2610(4) 0.47294(10) 0.0769(7) Uani 1 1 d . . .
H1 H 0.806(3) 0.368(7) 0.5874(17) 0.15(2) Uiso 1 1 d D . .

loop_
_atom_site_aniso_label
_atom_site_aniso_U_11
_atom_site_aniso_U_22
_atom_site_aniso_U_33
_atom_site_aniso_U_23
_atom_site_aniso_U_13
_atom_site_aniso_U_12
C1 0.0470(18) 0.053(2) 0.0588(19) 0.0177(17) 0.0004(15) 0.0003(16)
C2 0.075(2) 0.060(2) 0.0505(17) -0.0033(18) -0.0023(16) -0.0082(19)
C3 0.074(2) 0.045(2) 0.081(2) 0.0038(19) 0.0139(19) 0.0092(18)
C4 0.058(2) 0.083(3) 0.062(2) 0.0248(19) 0.0044(17) 0.0176(19)
C5 0.070(2) 0.089(3) 0.0492(18) -0.0019(19) 0.0038(16) 0.010(2)
C6 0.066(2) 0.054(2) 0.067(2) -0.0017(17) 0.0116(17) 0.0104(17)
C7 0.0476(18) 0.057(2) 0.0466(16) 0.0055(16) -0.0031(14) 0.0008(16)
C8 0.066(2) 0.057(2) 0.0543(18) 0.0156(17) 0.0038(16) -0.0056(18)
C9 0.063(2) 0.066(2) 0.0569(19) 0.0036(18) 0.0070(16) -0.0130(18)
C10 0.0484(18) 0.071(2) 0.0595(18) -0.0019(18) 0.0010(15) -0.0025(18)
C11 0.0567(19) 0.055(2) 0.0473(16) 0.0042(16) -0.0001(14) 0.0029(17)
C12 0.0498(18) 0.0432(19) 0.0359(15) 0.0009(14) -0.0013(13) -0.0001(15)
C13 0.0518(18) 0.056(2) 0.0410(16) 0.0006(16) 0.0007(13) 0.0023(16)
C14 0.0497(18) 0.044(2) 0.0393(15) -0.0009(14) 0.0030(13) 0.0006(14)
C15 0.0543(19) 0.043(2) 0.0558(17) 0.0007(16) 0.0014(15) -0.0010(16)
C16 0.0534(19) 0.056(2) 0.090(2) -0.002(2) 0.0189(18) -0.0037(18)
C17 0.068(2) 0.055(2) 0.069(2) -0.0029(19) 0.0167(17) -0.0171(19)
C18 0.061(2) 0.044(2) 0.0428(16) 0.0018(15) -0.0027(15) -0.0066(16)
C19 0.0555(18) 0.050(2) 0.0433(15) -0.0007(15) 0.0034(14) -0.0018(16)
N1 0.0571(15) 0.0433(16) 0.0426(13) 0.0062(12) 0.0003(11) 0.0014(13)
N2 0.084(2) 0.053(2) 0.0531(16) 0.0076(14) -0.0084(16) -0.0102(17)
O1 0.0598(15) 0.0557(16) 0.0861(16) 0.0105(14) 0.0102(12) 0.0094(13)
O2 0.0549(13) 0.0839(17) 0.0912(15) 0.0474(14) -0.0131(12) -0.0069(12)
O3 0.122(2) 0.0761(19) 0.0860(17) 0.0346(14) 0.0177(15) -0.0268(16)
O4 0.0837(17) 0.0615(16) 0.0832(16) 0.0193(13) -0.0088(14) 0.0032(14)

loop_
_atom_type_symbol
_atom_type_description
_atom_type_scat_dispersion_real
_atom_type_scat_dispersion_imag
_atom_type_scat_source
C C 0.0033 0.0016 'International Tables Vol C Tables 4.2.6.8 and 6.1.1.4'
H H 0.0000 0.0000 'International Tables Vol C Tables 4.2.6.8 and 6.1.1.4'
N N 0.0061 0.0033 'International Tables Vol C Tables 4.2.6.8 and 6.1.1.4'
O O 0.0106 0.0060 'International Tables Vol C Tables 4.2.6.8 and 6.1.1.4'

loop_
_geom_angle_atom_site_label_1
_geom_angle_atom_site_label_2
_geom_angle_atom_site_label_3
_geom_angle
_geom_angle_site_symmetry_1
_geom_angle_site_symmetry_3
C6 C1 C2 120.7(3) . .
C6 C1 O2 119.1(3) . .
C2 C1 O2 120.0(3) . .
C3 C2 C1 119.2(3) . .
C3 C2 H2 120.4 . .
C1 C2 H2 120.4 . .
C4 C3 C2 120.5(3) . .
C4 C3 H3 119.7 . .
C2 C3 H3 119.7 . .
C3 C4 C5 120.0(3) . .
C3 C4 H4 120.0 . .
C5 C4 H4 120.0 . .
C4 C5 C6 120.2(3) . .
C4 C5 H5 119.9 . .
C6 C5 H5 119.9 . .
C1 C6 C5 119.3(3) . .
C1 C6 H6 120.3 . .
C5 C6 H6 120.3 . .
O2 C7 C8 124.1(3) . .
O2 C7 C12 115.2(3) . .
C8 C7 C12 120.6(3) . .
C7 C8 C9 119.4(3) . .
C7 C8 H8 120.3 . .
C9 C8 H8 120.3 . .
C10 C9 C8 120.6(3) . .
C10 C9 H9 119.7 . .
C8 C9 H9 119.7 . .
C9 C10 C11 119.9(3) . .
C9 C10 H10 120.1 . .
C11 C10 H10 120.1 . .
C10 C11 C12 120.7(3) . .
C10 C11 H11 119.6 . .
C12 C11 H11 119.6 . .
C11 C12 C7 118.8(3) . .
C11 C12 N1 123.6(2) . .
C7 C12 N1 117.5(2) . .
N1 C13 C14 121.2(3) . .
N1 C13 H13 119.4 . .
C14 C13 H13 119.4 . .
C19 C14 C15 119.5(3) . .
C19 C14 C13 119.4(3) . .
C15 C14 C13 121.1(3) . .
O1 C15 C16 119.2(3) . .
O1 C15 C14 121.6(3) . .
C16 C15 C14 119.1(3) . .
C17 C16 C15 120.2(3) . .
C17 C16 H16 119.9 . .
C15 C16 H16 119.9 . .
C16 C17 C18 120.4(3) . .
C16 C17 H17 119.8 . .
C18 C17 H17 119.8 . .
C19 C18 C17 120.9(3) . .
C19 C18 N2 119.9(3) . .
C17 C18 N2 119.2(3) . .
C18 C19 C14 119.8(3) . .
C18 C19 H19 120.1 . .
C14 C19 H19 120.1 . .
C13 N1 C12 121.8(2) . .
O4 N2 O3 122.9(3) . .
O4 N2 C18 118.3(3) . .
O3 N2 C18 118.8(3) . .
C15 O1 H1 106(3) . .
C7 O2 C1 118.5(2) . .

loop_
_geom_bond_atom_site_label_1
_geom_bond_atom_site_label_2
_geom_bond_distance
_geom_bond_site_symmetry_2
C1 C6 1.368(4) .
C1 C2 1.372(4) .
C1 O2 1.401(3) .
C2 C3 1.369(4) .
C2 H2 0.9300 .
C3 C4 1.359(4) .
C3 H3 0.9300 .
C4 C5 1.369(4) .
C4 H4 0.9300 .
C5 C6 1.370(4) .
C5 H5 0.9300 .
C6 H6 0.9300 .
C7 O2 1.375(3) .
C7 C8 1.377(4) .
C7 C12 1.393(4) .
C8 C9 1.383(4) .
C8 H8 0.9300 .
C9 C10 1.369(4) .
C9 H9 0.9300 .
C10 C11 1.377(4) .
C10 H10 0.9300 .
C11 C12 1.381(3) .
C11 H11 0.9300 .
C12 N1 1.416(3) .
C13 N1 1.288(3) .
C13 C14 1.438(4) .
C13 H13 0.9300 .
C14 C19 1.394(4) .
C14 C15 1.408(4) .
C15 O1 1.323(3) .
C15 C16 1.402(4) .
C16 C17 1.362(4) .
C16 H16 0.9300 .
C17 C18 1.384(4) .
C17 H17 0.9300 .
C18 C19 1.370(4) .
C18 N2 1.453(4) .
C19 H19 0.9300 .
N2 O4 1.229(3) .
N2 O3 1.231(3) .
O1 H1 0.877(19) .

loop_
_geom_hbond_atom_site_label_D
_geom_hbond_atom_site_label_H
_geom_hbond_atom_site_label_A
_geom_hbond_distance_DH
_geom_hbond_distance_HA
_geom_hbond_distance_DA
_geom_hbond_angle_DHA
_geom_hbond_site_symmetry_A
C13 H13 O4 0.93 2.51 3.254(4) 136.6 3_676
O1 H1 N1 0.877(19) 1.77(3) 2.569(3) 151(4) .

loop_
_geom_torsion_atom_site_label_1
_geom_torsion_atom_site_label_2
_geom_torsion_atom_site_label_3
_geom_torsion_atom_site_label_4
_geom_torsion
_geom_torsion_site_symmetry_1
_geom_torsion_site_symmetry_2
_geom_torsion_site_symmetry_3
_geom_torsion_site_symmetry_4
C6 C1 C2 C3 -0.1(5) . . . .
O2 C1 C2 C3 175.6(3) . . . .
C1 C2 C3 C4 -0.9(5) . . . .
C2 C3 C4 C5 1.5(5) . . . .
C3 C4 C5 C6 -1.1(5) . . . .
C2 C1 C6 C5 0.6(4) . . . .
O2 C1 C6 C5 -175.2(3) . . . .
C4 C5 C6 C1 0.0(5) . . . .
O2 C7 C8 C9 178.9(3) . . . .
C12 C7 C8 C9 0.5(4) . . . .
C7 C8 C9 C10 -0.6(5) . . . .
C8 C9 C10 C11 0.9(5) . . . .
C9 C10 C11 C12 -1.1(4) . . . .
C10 C11 C12 C7 0.9(4) . . . .
C10 C11 C12 N1 176.4(3) . . . .
O2 C7 C12 C11 -179.1(2) . . . .
C8 C7 C12 C11 -0.6(4) . . . .
O2 C7 C12 N1 5.1(4) . . . .
C8 C7 C12 N1 -176.4(3) . . . .
N1 C13 C14 C19 177.3(3) . . . .
N1 C13 C14 C15 -0.6(4) . . . .
C19 C14 C15 O1 -179.6(3) . . . .
C13 C14 C15 O1 -1.7(4) . . . .
C19 C14 C15 C16 -1.1(4) . . . .
C13 C14 C15 C16 176.8(3) . . . .
O1 C15 C16 C17 179.2(3) . . . .
C14 C15 C16 C17 0.6(4) . . . .
C15 C16 C17 C18 0.0(4) . . . .
C16 C17 C18 C19 -0.2(4) . . . .
C16 C17 C18 N2 -179.1(3) . . . .
C17 C18 C19 C14 -0.3(4) . . . .
N2 C18 C19 C14 178.6(2) . . . .
C15 C14 C19 C18 0.9(4) . . . .
C13 C14 C19 C18 -177.0(2) . . . .
C14 C13 N1 C12 -172.9(2) . . . .
C11 C12 N1 C13 25.0(4) . . . .
C7 C12 N1 C13 -159.4(3) . . . .
C19 C18 N2 O4 2.5(4) . . . .
C17 C18 N2 O4 -178.6(3) . . . .
C19 C18 N2 O3 -177.4(3) . . . .
C17 C18 N2 O3 1.5(4) . . . .
C8 C7 O2 C1 -1.6(4) . . . .
C12 C7 O2 C1 176.9(3) . . . .
C6 C1 O2 C7 -94.0(3) . . . .
C2 C1 O2 C7 90.2(4) . . . .
C12 C13 C14 N1 -7.5(2) . . . .
